data_1540501
loop_
_publ_author_name
'Stoyko, Stanislav'
'Voss, Leonard'
'He, Hua'
'Bobev, Svilen'

_publ_section_title
;
 Synthesis, Crystal and Electronic Structures of the Pnictides AE3TrPn3
 (AE = Sr, Ba; Tr = Al, Ga; Pn = P, As)
;
_journal_issue 4
_journal_name_full Crystals
_journal_page_first 433
_journal_paper_doi 10.3390/cryst5040433
_journal_volume 5
_journal_year 2015
_chemical_formula_structural 'Sr3 Ga As3'
_chemical_formula_sum 'As3 Ga Sr3'
_chemical_formula_weight 557.34
_chemical_name_common 'Strontium gallium arsenide (3/1/3)'
_chemical_name_systematic 'Strontium gallium arsenide (3/1/3)'
_space_group_IT_number 62
_symmetry_cell_setting orthorhombic
_symmetry_space_group_name_Hall '-P 2ac 2n'
_symmetry_space_group_name_H-M 'P n m a'
_atom_sites_solution_primary direct
_atom_sites_solution_secondary difmap
_audit_creation_method SHELXL-97
_cell_angle_alpha 90.00
_cell_angle_beta 90.00
_cell_angle_gamma 90.00
_cell_formula_units_Z 8
_cell_length_a 12.757(6)
_cell_length_b 19.268(9)
_cell_length_c 6.503(3)
_cell_measurement_reflns_used 2895
_cell_measurement_temperature 200(2)
_cell_measurement_theta_max 30.12
_cell_measurement_theta_min 3.36
_cell_volume 1598.4(13)
_computing_cell_refinement 'SMART (Bruker, 2002)'
_computing_data_collection 'SMART (Bruker, 2002)'
_computing_data_reduction 'SAINT (Bruker, 2002)'
_computing_molecular_graphics 'SHELXTL (Sheldrick, 2008)'
_computing_publication_material 'SHELXTL (Sheldrick, 2008)'
_computing_structure_refinement 'SHELXL97 (Sheldrick, 2008)'
_computing_structure_solution 'SHELXS97 (Sheldrick, 2008)'
_diffrn_ambient_temperature 200(2)
_diffrn_measured_fraction_theta_full 0.963
_diffrn_measured_fraction_theta_max 0.963
_diffrn_measurement_device_type 'Bruker SMART CCD area-detector'
_diffrn_measurement_method '\f and \w'
_diffrn_radiation_monochromator graphite
_diffrn_radiation_source 'fine-focus sealed tube'
_diffrn_radiation_type MoK\a
_diffrn_radiation_wavelength 0.71073
_diffrn_reflns_av_R_equivalents 0.0660
_diffrn_reflns_av_sigmaI/netI 0.0359
_diffrn_reflns_limit_h_max 17
_diffrn_reflns_limit_h_min -18
_diffrn_reflns_limit_k_max 27
_diffrn_reflns_limit_k_min -27
_diffrn_reflns_limit_l_max 9
_diffrn_reflns_limit_l_min -9
_diffrn_reflns_number 16885
_diffrn_reflns_theta_full 30.89
_diffrn_reflns_theta_max 30.89
_diffrn_reflns_theta_min 2.11
_diffrn_standards_number 0
_exptl_absorpt_coefficient_mu 35.461
_exptl_absorpt_correction_T_max 0.3966
_exptl_absorpt_correction_T_min 0.1118
_exptl_absorpt_correction_type multi-scan
_exptl_absorpt_process_details 'SADABS (Sheldrick, 2008)'
_exptl_crystal_colour grey
_exptl_crystal_density_diffrn 4.632
_exptl_crystal_density_method 'not measured'
_exptl_crystal_description plate
_exptl_crystal_F_000 1952
_exptl_crystal_size_max 0.11
_exptl_crystal_size_mid 0.04
_exptl_crystal_size_min 0.03
_refine_diff_density_max 1.088
_refine_diff_density_min -1.131
_refine_diff_density_rms 0.279
_refine_ls_extinction_coef 0.000615(12)
_refine_ls_extinction_expression Fc^*^=kFc[1+0.001xFc^2^\l^3^/sin(2\q)]^-1/4^
_refine_ls_extinction_method SHELXL
_refine_ls_goodness_of_fit_ref 1.047
_refine_ls_matrix_type full
_refine_ls_number_parameters 71
_refine_ls_number_reflns 2510
_refine_ls_number_restraints 0
_refine_ls_restrained_S_all 1.047
_refine_ls_R_factor_all 0.0506
_refine_ls_R_factor_gt 0.0274
_refine_ls_shift/su_max 0.000
_refine_ls_shift/su_mean 0.000
_refine_ls_structure_factor_coef Fsqd
_refine_ls_weighting_details 'calc w=1/[\s^2^(Fo^2^)+(0.0050P)^2^+2.2339P] where P=(Fo^2^+2Fc^2^)/3'
_refine_ls_weighting_scheme calc
_refine_ls_wR_factor_gt 0.0371
_refine_ls_wR_factor_ref 0.0431
_reflns_number_gt 1844
_reflns_number_total 2510
_reflns_threshold_expression I>2\s(I)
_cod_data_source_file Sr3GaAs3.cif
_cod_data_source_block Sr3GaAs3
_cod_original_cell_volume 1598.6(13)
_cod_database_code 1540501

loop_
_symmetry_equiv_pos_as_xyz
'x, y, z'
'-x+1/2, -y, z+1/2'
'-x, y+1/2, -z'
'x+1/2, -y+1/2, -z+1/2'
'-x, -y, -z'
'x-1/2, y, -z-1/2'
'x, -y-1/2, z'
'-x-1/2, y-1/2, z-1/2'

loop_
_atom_site_label
_atom_site_type_symbol
_atom_site_fract_x
_atom_site_fract_y
_atom_site_fract_z
_atom_site_U_iso_or_equiv
_atom_site_adp_type
_atom_site_occupancy
_atom_site_symmetry_multiplicity
_atom_site_calc_flag
_atom_site_refinement_flags
Sr1 Sr 0.01274(3) 0.57417(2) 0.27769(6) 0.01000(9) Uani 1 1 d .
Sr2 Sr 0.26474(3) 0.07335(2) 0.30854(6) 0.00975(9) Uani 1 1 d .
Sr3 Sr 0.26817(5) 0.2500 0.68712(8) 0.00940(12) Uani 1 2 d S
Sr4 Sr 0.48050(5) 0.2500 0.16924(8) 0.00964(12) Uani 1 2 d S
Ga Ga 0.12642(4) 0.16333(2) 0.01367(7) 0.00845(10) Uani 1 1 d .
As1 As 0.23469(5) 0.2500 0.20998(9) 0.00896(13) Uani 1 2 d S
As2 As 0.01682(5) 0.2500 0.81317(9) 0.00913(13) Uani 1 2 d S
As3 As 0.01121(4) 0.08982(2) 0.23326(6) 0.00901(10) Uani 1 1 d .
As4 As 0.25888(4) 0.58990(2) 0.29433(6) 0.00919(10) Uani 1 1 d .

loop_
_atom_site_aniso_label
_atom_site_aniso_U_11
_atom_site_aniso_U_22
_atom_site_aniso_U_33
_atom_site_aniso_U_23
_atom_site_aniso_U_13
_atom_site_aniso_U_12
Sr1 0.0101(2) 0.0103(2) 0.00959(18) 0.00053(14) -0.00016(15) 0.00030(17)
Sr2 0.0098(2) 0.0099(2) 0.00952(19) 0.00002(14) -0.00041(15) 0.00064(17)
Sr3 0.0097(3) 0.0097(3) 0.0088(3) 0.000 0.0005(2) 0.000
Sr4 0.0103(3) 0.0097(3) 0.0089(3) 0.000 -0.0005(2) 0.000
Ga 0.0090(2) 0.0083(2) 0.0081(2) -0.00016(18) 0.00008(16) -0.0004(2)
As1 0.0088(3) 0.0095(3) 0.0085(3) 0.000 -0.0020(2) 0.000
As2 0.0093(3) 0.0094(3) 0.0087(3) 0.000 -0.0019(2) 0.000
As3 0.0091(2) 0.0089(3) 0.0091(2) 0.00093(15) 0.00069(15) -0.0009(2)
As4 0.0097(2) 0.0088(3) 0.0091(2) -0.00090(15) -0.00115(17) -0.00111(19)

loop_
_atom_type_symbol
_atom_type_description
_atom_type_scat_dispersion_real
_atom_type_scat_dispersion_imag
_atom_type_scat_source
Ga Ga 0.2307 1.6083 'International Tables Vol C Tables 4.2.6.8 and 6.1.1.4'
As As 0.0499 2.0058 'International Tables Vol C Tables 4.2.6.8 and 6.1.1.4'
Sr Sr -1.5307 3.2498 'International Tables Vol C Tables 4.2.6.8 and 6.1.1.4'

loop_
_geom_angle_atom_site_label_1
_geom_angle_atom_site_label_2
_geom_angle_atom_site_label_3
_geom_angle
_geom_angle_site_symmetry_1
_geom_angle_site_symmetry_3
Ga Sr1 As4 122.35(3) 3 .
Ga Sr1 As3 119.38(3) 3 7_565
As4 Sr1 As3 96.020(18) . 7_565
Ga Sr1 As3 119.80(3) 3 3_556
As4 Sr1 As3 92.964(16) . 3_556
As3 Sr1 As3 100.558(15) 7_565 3_556
Ga Sr1 As4 45.608(17) 3 6_556
As4 Sr1 As4 167.52(2) . 6_556
As3 Sr1 As4 94.174(17) 7_565 6_556
As3 Sr1 As4 92.222(18) 3_556 6_556
Ga Sr1 As3 45.151(18) 3 3
As4 Sr1 As3 96.666(15) . 3
As3 Sr1 As3 89.929(17) 7_565 3
As3 Sr1 As3 164.95(2) 3_556 3
As4 Sr1 As3 76.142(14) 6_556 3
Ga Sr1 As2 45.054(17) 3 5_566
As4 Sr1 As2 91.160(19) . 5_566
As3 Sr1 As2 163.53(2) 7_565 5_566
As3 Sr1 As2 93.83(2) 3_556 5_566
As4 Sr1 As2 77.170(17) 6_556 5_566
As3 Sr1 As2 74.486(16) 3 5_566
Ga Sr1 Sr1 140.60(3) 3 5_566
As4 Sr1 Sr1 97.023(18) . 5_566
As3 Sr1 Sr1 50.67(3) 7_565 5_566
As3 Sr1 Sr1 49.89(3) 3_556 5_566
As4 Sr1 Sr1 94.998(19) 6_556 5_566
As3 Sr1 Sr1 139.37(3) 3 5_566
As2 Sr1 Sr1 143.00(2) 5_566 5_566
Ga Sr1 Sr2 86.84(4) 3 8_665
As4 Sr1 Sr2 49.29(2) . 8_665
As3 Sr1 Sr2 86.202(15) 7_565 8_665
As3 Sr1 Sr2 142.25(2) 3_556 8_665
As4 Sr1 Sr2 124.56(3) 6_556 8_665
As3 Sr1 Sr2 48.42(3) 3 8_665
As2 Sr1 Sr2 87.301(18) 5_566 8_665
Sr1 Sr1 Sr2 124.80(3) 5_566 8_665
Ga Sr1 Sr4 86.34(3) 3 2_565
As4 Sr1 Sr4 83.248(15) . 2_565
As3 Sr1 Sr4 148.29(2) 7_565 2_565
As3 Sr1 Sr4 48.051(19) 3_556 2_565
As4 Sr1 Sr4 91.831(16) 6_556 2_565
As3 Sr1 Sr4 121.71(3) 3 2_565
As2 Sr1 Sr4 47.33(3) 5_566 2_565
Sr1 Sr1 Sr4 97.81(4) 5_566 2_565
Sr2 Sr1 Sr4 115.40(2) 8_665 2_565
Ga Sr1 Sr2 82.27(3) 3 4_455
As4 Sr1 Sr2 143.30(2) . 4_455
As3 Sr1 Sr2 47.45(2) 7_565 4_455
As3 Sr1 Sr2 96.985(16) 3_556 4_455
As4 Sr1 Sr2 46.82(3) 6_556 4_455
As3 Sr1 Sr2 82.111(14) 3 4_455
As2 Sr1 Sr2 123.10(3) 5_566 4_455
Sr1 Sr1 Sr2 64.51(2) 5_566 4_455
Sr2 Sr1 Sr2 113.84(3) 8_665 4_455
Sr4 Sr1 Sr2 128.54(2) 2_565 4_455
Ga Sr1 Sr2 145.11(2) 3 7_565
As4 Sr1 Sr2 46.96(3) . 7_565
As3 Sr1 Sr2 49.46(2) 7_565 7_565
As3 Sr1 Sr2 94.998(15) 3_556 7_565
As4 Sr1 Sr2 143.63(2) 6_556 7_565
As3 Sr1 Sr2 100.028(14) 3 7_565
As2 Sr1 Sr2 137.52(2) 5_566 7_565
Sr1 Sr1 Sr2 64.08(2) 5_566 7_565
Sr2 Sr1 Sr2 61.44(2) 8_665 7_565
Sr4 Sr1 Sr2 119.05(2) 2_565 7_565
Sr2 Sr1 Sr2 96.87(4) 4_455 7_565
Ga Sr2 As4 121.48(2) . 7_565
Ga Sr2 As3 116.80(3) . 6_656
As4 Sr2 As3 96.950(17) 7_565 6_656
Ga Sr2 As4 119.88(3) . 8_656
As4 Sr2 As4 97.281(17) 7_565 8_656
As3 Sr2 As4 99.706(16) 6_656 8_656
Ga Sr2 As3 45.606(17) . .
As4 Sr2 As3 93.945(16) 7_565 .
As3 Sr2 As3 162.38(2) 6_656 .
As4 Sr2 As3 92.572(18) 8_656 .
Ga Sr2 As4 44.748(17) . 8_655
As4 Sr2 As4 93.626(17) 7_565 8_655
As3 Sr2 As4 89.665(16) 6_656 8_655
As4 Sr2 As4 164.62(2) 8_656 8_655
As3 Sr2 As4 75.830(14) . 8_655
Ga Sr2 As1 44.294(17) . .
As4 Sr2 As1 165.48(2) 7_565 .
As3 Sr2 As1 89.746(19) 6_656 .
As4 Sr2 As1 94.25(2) 8_656 .
As3 Sr2 As1 76.701(17) . .
As4 Sr2 As1 73.467(16) 8_655 .
Ga Sr2 Sr1 146.15(2) . 8_656
As4 Sr2 Sr1 92.375(15) 7_565 8_656
As3 Sr2 Sr1 52.20(2) 6_656 8_656
As4 Sr2 Sr1 48.61(3) 8_656 8_656
As3 Sr2 Sr1 141.17(2) . 8_656
As4 Sr2 Sr1 141.85(2) 8_655 8_656
As1 Sr2 Sr1 101.884(18) . 8_656
Ga Sr2 Sr3 85.19(3) . .
As4 Sr2 Sr3 145.80(2) 7_565 .
As3 Sr2 Sr3 87.642(15) 6_656 .
As4 Sr2 Sr3 48.663(19) 8_656 .
As3 Sr2 Sr3 91.104(16) . .
As4 Sr2 Sr3 120.36(3) 8_655 .
As1 Sr2 Sr3 46.96(3) . .
Sr1 Sr2 Sr3 63.95(2) 8_656 .
Ga Sr2 Sr1 134.64(3) . 4
As4 Sr2 Sr1 49.58(2) 7_565 4
As3 Sr2 Sr1 47.47(3) 6_656 4
As4 Sr2 Sr1 105.392(14) 8_656 4
As3 Sr2 Sr1 140.38(2) . 4
As4 Sr2 Sr1 89.940(15) 8_655 4
As1 Sr2 Sr1 134.77(2) . 4
Sr1 Sr2 Sr1 66.16(3) 8_656 4
Sr3 Sr2 Sr1 127.28(2) . 4
Ga Sr2 Sr1 85.18(3) . 7_565
As4 Sr2 Sr1 47.13(2) 7_565 7_565
As3 Sr2 Sr1 143.52(2) 6_656 7_565
As4 Sr2 Sr1 92.389(15) 8_656 7_565
As3 Sr2 Sr1 47.19(3) . 7_565
As4 Sr2 Sr1 87.096(14) 8_655 7_565
As1 Sr2 Sr1 123.73(3) . 7_565
Sr1 Sr2 Sr1 123.12(2) 8_656 7_565
Sr3 Sr2 Sr1 124.84(2) . 7_565
Sr1 Sr2 Sr1 96.17(4) 4 7_565
Ga Sr2 Sr2 81.51(3) . 2_554
As4 Sr2 Sr2 47.37(2) 7_565 2_554
As3 Sr2 Sr2 95.001(16) 6_656 2_554
As4 Sr2 Sr2 143.30(2) 8_656 2_554
As3 Sr2 Sr2 82.273(15) . 2_554
As4 Sr2 Sr2 46.26(2) 8_655 2_554
As1 Sr2 Sr2 119.37(3) . 2_554
Sr1 Sr2 Sr2 127.75(3) 8_656 2_554
Sr3 Sr2 Sr2 166.180(15) . 2_554
Sr1 Sr2 Sr2 62.15(2) 4 2_554
Sr1 Sr2 Sr2 57.816(19) 7_565 2_554
As1 Sr3 As2 97.80(2) . 6_657
As1 Sr3 As4 101.673(15) . 2_565
As2 Sr3 As4 96.235(15) 6_657 2_565
As1 Sr3 As4 101.673(15) . 8_656
As2 Sr3 As4 96.235(15) 6_657 8_656
As4 Sr3 As4 151.69(3) 2_565 8_656
As1 Sr3 Ga 124.84(3) . 7_566
As2 Sr3 Ga 123.82(2) 6_657 7_566
As4 Sr3 Ga 45.445(15) 2_565 7_566
As4 Sr3 Ga 107.13(3) 8_656 7_566
As1 Sr3 Ga 124.84(3) . 1_556
As2 Sr3 Ga 123.82(2) 6_657 1_556
As4 Sr3 Ga 107.13(3) 2_565 1_556
As4 Sr3 Ga 45.445(15) 8_656 1_556
Ga Sr3 Ga 61.82(4) 7_566 1_556
As1 Sr3 As2 96.50(3) . .
As2 Sr3 As2 165.69(2) 6_657 .
As4 Sr3 As2 80.829(15) 2_565 .
As4 Sr3 As2 80.829(15) 8_656 .
Ga Sr3 As2 45.517(17) 7_566 .
Ga Sr3 As2 45.517(17) 1_556 .
As1 Sr3 As1 165.00(3) . 1_556
As2 Sr3 As1 97.19(2) 6_657 1_556
As4 Sr3 As1 76.646(15) 2_565 1_556
As4 Sr3 As1 76.646(15) 8_656 1_556
Ga Sr3 As1 44.154(19) 7_566 1_556
Ga Sr3 As1 44.154(19) 1_556 1_556
As2 Sr3 As1 68.500(19) . 1_556
As1 Sr3 Sr4 147.01(3) . 1_556
As2 Sr3 Sr4 49.21(2) 6_657 1_556
As4 Sr3 Sr4 84.553(16) 2_565 1_556
As4 Sr3 Sr4 84.553(17) 8_656 1_556
Ga Sr3 Sr4 82.49(4) 7_566 1_556
Ga Sr3 Sr4 82.49(4) 1_556 1_556
As2 Sr3 Sr4 116.48(3) . 1_556
As1 Sr3 Sr4 47.98(3) 1_556 1_556
As1 Sr3 Sr2 54.41(2) . 7_565
As2 Sr3 Sr2 90.576(13) 6_657 7_565
As4 Sr3 Sr2 48.83(3) 2_565 7_565
As4 Sr3 Sr2 155.91(2) 8_656 7_565
Ga Sr3 Sr2 87.76(3) 7_566 7_565
Ga Sr3 Sr2 142.49(2) 1_556 7_565
As2 Sr3 Sr2 97.763(15) . 7_565
As1 Sr3 Sr2 125.46(2) 1_556 7_565
Sr4 Sr3 Sr2 116.76(2) 1_556 7_565
As1 Sr3 Sr2 54.41(2) . .
As2 Sr3 Sr2 90.576(13) 6_657 .
As4 Sr3 Sr2 155.91(2) 2_565 .
As4 Sr3 Sr2 48.83(3) 8_656 .
Ga Sr3 Sr2 142.49(2) 7_566 .
Ga Sr3 Sr2 87.76(3) 1_556 .
As2 Sr3 Sr2 97.764(15) . .
As1 Sr3 Sr2 125.46(2) 1_556 .
Sr4 Sr3 Sr2 116.76(2) 1_556 .
Sr2 Sr3 Sr2 108.23(4) 7_565 .
As1 Sr3 Sr4 46.65(3) . .
As2 Sr3 Sr4 51.16(2) 6_657 .
As4 Sr3 Sr4 103.814(15) 2_565 .
As4 Sr3 Sr4 103.814(15) 8_656 .
Ga Sr3 Sr4 149.053(18) 7_566 .
Ga Sr3 Sr4 149.053(18) 1_556 .
As2 Sr3 Sr4 143.15(2) . .
As1 Sr3 Sr4 148.35(3) 1_556 .
Sr4 Sr3 Sr4 100.37(4) 1_556 .
Sr2 Sr3 Sr4 63.25(2) 7_565 .
Sr2 Sr3 Sr4 63.25(2) . .
As1 Sr4 As2 103.23(2) . 6_656
As1 Sr4 As3 96.092(15) . 4
As2 Sr4 As3 100.343(15) 6_656 4
As1 Sr4 As3 96.092(15) . 6_656
As2 Sr4 As3 100.343(15) 6_656 6_656
As3 Sr4 As3 152.85(3) 4 6_656
As1 Sr4 Ga 121.25(3) . 4
As2 Sr4 Ga 123.06(3) 6_656 4
As3 Sr4 Ga 45.676(14) 4 4
As3 Sr4 Ga 107.63(3) 6_656 4
As1 Sr4 Ga 121.25(3) . 6_656
As2 Sr4 Ga 123.06(3) 6_656 6_656
As3 Sr4 Ga 107.63(3) 4 6_656
As3 Sr4 Ga 45.676(14) 6_656 6_656
Ga Sr4 Ga 62.02(4) 4 6_656
As1 Sr4 As1 161.55(2) . 6_656
As2 Sr4 As1 95.22(3) 6_656 6_656
As3 Sr4 As1 80.391(15) 4 6_656
As3 Sr4 As1 80.391(15) 6_656 6_656
Ga Sr4 As1 44.933(18) 4 6_656
Ga Sr4 As1 44.933(17) 6_656 6_656
As1 Sr4 As2 93.01(2) . 6_657
As2 Sr4 As2 163.76(3) 6_656 6_657
As3 Sr4 As2 77.604(14) 4 6_657
As3 Sr4 As2 77.605(14) 6_656 6_657
Ga Sr4 As2 44.883(19) 4 6_657
Ga Sr4 As2 44.883(19) 6_656 6_657
As1 Sr4 As2 68.547(18) 6_656 6_657
As1 Sr4 Sr3 54.00(3) . 1_554
As2 Sr4 Sr3 49.23(3) 6_656 1_554
As3 Sr4 Sr3 103.402(15) 4 1_554
As3 Sr4 Sr3 103.402(15) 6_656 1_554
Ga Sr4 Sr3 148.966(18) 4 1_554
Ga Sr4 Sr3 148.966(18) 6_656 1_554
As1 Sr4 Sr3 144.44(2) 6_656 1_554
As2 Sr4 Sr3 147.01(3) 6_657 1_554
As1 Sr4 Sr1 94.062(14) . 8_655
As2 Sr4 Sr1 53.33(2) 6_656 8_655
As3 Sr4 Sr1 153.42(2) 4 8_655
As3 Sr4 Sr1 48.74(3) 6_656 8_655
Ga Sr4 Sr1 141.47(2) 4 8_655
Ga Sr4 Sr1 87.63(3) 6_656 8_655
As1 Sr4 Sr1 96.987(16) 6_656 8_655
As2 Sr4 Sr1 126.32(2) 6_657 8_655
Sr3 Sr4 Sr1 63.82(2) 1_554 8_655
As1 Sr4 Sr1 94.062(14) . 2_564
As2 Sr4 Sr1 53.33(2) 6_656 2_564
As3 Sr4 Sr1 48.74(3) 4 2_564
As3 Sr4 Sr1 153.42(2) 6_656 2_564
Ga Sr4 Sr1 87.63(3) 4 2_564
Ga Sr4 Sr1 141.47(2) 6_656 2_564
As1 Sr4 Sr1 96.987(16) 6_656 2_564
As2 Sr4 Sr1 126.32(2) 6_657 2_564
Sr3 Sr4 Sr1 63.82(2) 1_554 2_564
Sr1 Sr4 Sr1 106.11(4) 8_655 2_564
As1 Sr4 Sr3 46.36(2) . .
As2 Sr4 Sr3 149.59(3) 6_656 .
As3 Sr4 Sr3 85.510(16) 4 .
As3 Sr4 Sr3 85.510(16) 6_656 .
Ga Sr4 Sr3 82.20(4) 4 .
Ga Sr4 Sr3 82.20(4) 6_656 .
As1 Sr4 Sr3 115.19(3) 6_656 .
As2 Sr4 Sr3 46.65(3) 6_657 .
Sr3 Sr4 Sr3 100.37(4) 1_554 .
Sr1 Sr4 Sr3 118.74(2) 8_655 .
Sr1 Sr4 Sr3 118.74(2) 2_564 .
As4 Ga As3 110.65(4) 8_655 .
As4 Ga As1 110.24(4) 8_655 .
As3 Ga As1 114.24(4) . .
As4 Ga As2 113.83(4) 8_655 1_554
As3 Ga As2 110.09(4) . 1_554
As1 Ga As2 97.26(4) . 1_554
As4 Ga Sr1 70.87(4) 8_655 3_545
As3 Ga Sr1 72.47(4) . 3_545
As1 Ga Sr1 171.26(2) . 3_545
As2 Ga Sr1 74.71(4) 1_554 3_545
As4 Ga Sr2 72.81(4) 8_655 .
As3 Ga Sr2 70.52(4) . .
As1 Ga Sr2 75.36(4) . .
As2 Ga Sr2 171.73(2) 1_554 .
Sr1 Ga Sr2 112.87(4) 3_545 .
As4 Ga Sr4 175.20(2) 8_655 6_556
As3 Ga Sr4 65.76(3) . 6_556
As1 Ga Sr4 69.54(4) . 6_556
As2 Ga Sr4 70.82(4) 1_554 6_556
Sr1 Ga Sr4 110.12(4) 3_545 6_556
Sr2 Ga Sr4 102.67(4) . 6_556
As4 Ga Sr3 65.80(3) 8_655 1_554
As3 Ga Sr3 174.11(2) . 1_554
As1 Ga Sr3 71.64(4) . 1_554
As2 Ga Sr3 68.46(4) 1_554 1_554
Sr1 Ga Sr3 101.72(4) 3_545 1_554
Sr2 Ga Sr3 111.79(4) . 1_554
Sr4 Ga Sr3 118.06(3) 6_556 1_554
Ga As1 Ga 83.20(4) 7_565 .
Ga As1 Sr3 125.29(2) 7_565 .
Ga As1 Sr3 125.29(2) . .
Ga As1 Sr4 120.30(3) 7_565 .
Ga As1 Sr4 120.29(3) . .
Sr3 As1 Sr4 86.99(2) . .
Ga As1 Sr4 65.53(3) 7_565 6_556
Ga As1 Sr4 65.53(3) . 6_556
Sr3 As1 Sr4 84.22(2) . 6_556
Sr4 As1 Sr4 171.21(2) . 6_556
Ga As1 Sr3 64.20(2) 7_565 1_554
Ga As1 Sr3 64.20(2) . 1_554
Sr3 As1 Sr3 165.00(3) . 1_554
Sr4 As1 Sr3 78.012(19) . 1_554
Sr4 As1 Sr3 110.78(2) 6_556 1_554
Ga As1 Sr2 60.35(3) 7_565 7_565
Ga As1 Sr2 143.35(3) . 7_565
Sr3 As1 Sr2 78.625(14) . 7_565
Sr4 As1 Sr2 84.598(14) . 7_565
Sr4 As1 Sr2 93.648(15) 6_556 7_565
Sr3 As1 Sr2 99.718(14) 1_554 7_565
Ga As1 Sr2 143.35(3) 7_565 .
Ga As1 Sr2 60.35(3) . .
Sr3 As1 Sr2 78.625(14) . .
Sr4 As1 Sr2 84.597(14) . .
Sr4 As1 Sr2 93.649(15) 6_556 .
Sr3 As1 Sr2 99.718(14) 1_554 .
Sr2 As1 Sr2 155.25(3) 7_565 .
Ga As2 Ga 82.27(4) 7_566 1_556
Ga As2 Sr4 126.06(2) 7_566 6_556
Ga As2 Sr4 126.06(2) 1_556 6_556
Ga As2 Sr3 123.44(3) 7_566 6_557
Ga As2 Sr3 123.44(3) 1_556 6_557
Sr4 As2 Sr3 81.56(2) 6_556 6_557
Ga As2 Sr3 66.02(3) 7_566 .
Ga As2 Sr3 66.02(3) 1_556 .
Sr4 As2 Sr3 84.06(3) 6_556 .
Sr3 As2 Sr3 165.63(2) 6_557 .
Ga As2 Sr4 64.29(3) 7_566 6_557
Ga As2 Sr4 64.29(3) 1_556 6_557
Sr4 As2 Sr4 163.76(3) 6_556 6_557
Sr3 As2 Sr4 82.20(2) 6_557 6_557
Sr3 As2 Sr4 112.18(2) . 6_557
Ga As2 Sr1 142.37(3) 7_566 3_546
Ga As2 Sr1 60.23(3) 1_556 3_546
Sr4 As2 Sr1 79.346(13) 6_556 3_546
Sr3 As2 Sr1 83.737(14) 6_557 3_546
Sr3 As2 Sr1 93.629(15) . 3_546
Sr4 As2 Sr1 98.878(14) 6_557 3_546
Ga As2 Sr1 60.23(3) 7_566 5_566
Ga As2 Sr1 142.37(3) 1_556 5_566
Sr4 As2 Sr1 79.346(14) 6_556 5_566
Sr3 As2 Sr1 83.737(14) 6_557 5_566
Sr3 As2 Sr1 93.629(15) . 5_566
Sr4 As2 Sr1 98.878(14) 6_557 5_566
Sr1 As2 Sr1 156.62(3) 3_546 5_566
Ga As3 Sr2 126.34(3) . 6_556
Ga As3 Sr1 127.93(3) . 7_565
Sr2 As3 Sr1 85.080(17) 6_556 7_565
Ga As3 Sr4 68.57(3) . 6_556
Sr2 As3 Sr4 89.55(2) 6_556 6_556
Sr1 As3 Sr4 161.91(2) 7_565 6_556
Ga As3 Sr1 132.67(2) . 3_546
Sr2 As3 Sr1 88.920(17) 6_556 3_546
Sr1 As3 Sr1 79.440(15) 7_565 3_546
Sr4 As3 Sr1 83.21(2) 6_556 3_546
Ga As3 Sr2 63.88(3) . .
Sr2 As3 Sr2 168.13(2) 6_556 .
Sr1 As3 Sr2 83.350(17) 7_565 .
Sr4 As3 Sr2 100.695(19) 6_556 .
Sr1 As3 Sr2 86.387(17) 3_546 .
Ga As3 Sr1 62.38(3) . 3_545
Sr2 As3 Sr1 79.372(14) 6_556 3_545
Sr1 As3 Sr1 90.068(17) 7_565 3_545
Sr4 As3 Sr1 105.922(18) 6_556 3_545
Sr1 As3 Sr1 164.95(2) 3_546 3_545
Sr2 As3 Sr1 103.226(16) . 3_545
Ga As4 Sr2 122.55(3) 8_666 7_565
Ga As4 Sr1 131.30(3) 8_666 .
Sr2 As4 Sr1 85.910(17) 7_565 .
Ga As4 Sr3 68.75(3) 8_666 2_564
Sr2 As4 Sr3 167.95(2) 7_565 2_564
Sr1 As4 Sr3 88.72(2) . 2_564
Ga As4 Sr2 132.92(2) 8_666 8_665
Sr2 As4 Sr2 86.069(16) 7_565 8_665
Sr1 As4 Sr2 82.093(14) . 8_665
Sr3 As4 Sr2 82.51(2) 2_564 8_665
Ga As4 Sr1 63.52(3) 8_666 6_656
Sr2 As4 Sr1 83.605(16) 7_565 6_656
Sr1 As4 Sr1 165.15(2) . 6_656
Sr3 As4 Sr1 99.503(19) 2_564 6_656
Sr2 As4 Sr1 86.717(17) 8_665 6_656
Ga As4 Sr2 62.44(3) 8_666 8_666
Sr2 As4 Sr2 83.023(15) 7_565 8_666
Sr1 As4 Sr2 86.332(15) . 8_666
Sr3 As4 Sr2 107.414(19) 2_564 8_666
Sr2 As4 Sr2 164.62(2) 8_665 8_666
Sr1 As4 Sr2 102.747(16) 6_656 8_666

loop_
_geom_bond_atom_site_label_1
_geom_bond_atom_site_label_2
_geom_bond_distance
_geom_bond_site_symmetry_2
Sr1 Ga 3.1134(11) 3
Sr1 As4 3.1566(16) .
Sr1 As3 3.1730(16) 7_565
Sr1 As3 3.2093(16) 3_556
Sr1 As4 3.2862(17) 6_556
Sr1 As3 3.3505(17) 3
Sr1 As2 3.4597(16) 5_566
Sr1 Sr1 4.0787(16) 5_566
Sr1 Sr2 4.1674(15) 8_665
Sr1 Sr4 4.2391(16) 2_565
Sr1 Sr2 4.2899(16) 4_455
Sr1 Sr2 4.2959(16) 7_565
Sr2 Ga 3.1301(11) .
Sr2 As4 3.1477(16) 7_565
Sr2 As3 3.1719(16) 6_656
Sr2 As4 3.1896(16) 8_656
Sr2 As3 3.2866(17) .
Sr2 As4 3.3727(17) 8_655
Sr2 As1 3.4848(16) .
Sr2 Sr1 4.1674(15) 8_656
Sr2 Sr3 4.2011(16) .
Sr2 Sr1 4.2898(16) 4
Sr2 Sr1 4.2959(16) 7_565
Sr2 Sr2 4.3248(16) 2_554
Sr3 As1 3.1322(17) .
Sr3 As2 3.1721(18) 6_657
Sr3 As4 3.1815(15) 2_565
Sr3 As4 3.1815(15) 8_656
Sr3 Ga 3.2510(11) 7_566
Sr3 Ga 3.2510(11) 1_556
Sr3 As2 3.3097(17) .
Sr3 As1 3.4270(18) 1_556
Sr3 Sr4 4.1435(16) 1_556
Sr3 Sr2 4.2010(16) 7_565
Sr3 Sr4 4.3221(17) .
Sr4 As1 3.1471(17) .
Sr4 As2 3.1713(17) 6_656
Sr4 As3 3.1751(15) 4
Sr4 As3 3.1751(15) 6_656
Sr4 Ga 3.2414(11) 4
Sr4 Ga 3.2414(11) 6_656
Sr4 As1 3.3365(17) 6_656
Sr4 As2 3.3978(18) 6_657
Sr4 Sr3 4.1435(16) 1_554
Sr4 Sr1 4.2391(16) 8_655
Sr4 Sr1 4.2391(16) 2_564
Ga As4 2.4855(9) 8_655
Ga As3 2.4911(9) .
Ga As1 2.5153(10) .
Ga As2 2.5385(10) 1_554
Ga Sr1 3.1134(11) 3_545
Ga Sr4 3.2414(11) 6_556
Ga Sr3 3.2510(11) 1_554
As1 Ga 2.5152(10) 7_565
As1 Sr4 3.3365(18) 6_556
As1 Sr3 3.4270(18) 1_554
As1 Sr2 3.4848(16) 7_565
As2 Ga 2.5385(10) 7_566
As2 Ga 2.5385(10) 1_556
As2 Sr4 3.1713(17) 6_556
As2 Sr3 3.1721(18) 6_557
As2 Sr4 3.3978(18) 6_557
As2 Sr1 3.4598(16) 3_546
As2 Sr1 3.4598(16) 5_566
As3 Sr2 3.1720(16) 6_556
As3 Sr1 3.1730(16) 7_565
As3 Sr4 3.1751(15) 6_556
As3 Sr1 3.2093(16) 3_546
As3 Sr1 3.3505(17) 3_545
As4 Ga 2.4855(9) 8_666
As4 Sr2 3.1477(16) 7_565
As4 Sr3 3.1815(15) 2_564
As4 Sr2 3.1895(16) 8_665
As4 Sr1 3.2862(16) 6_656
As4 Sr2 3.3728(17) 8_666
